data_4348225
loop_
_publ_author_name
'Han, Song-De'
'Miao, Xiao-Hong'
'Liu, Sui-Jun'
'Bu, Xian-He'

_publ_section_title
;
 Magnetocaloric effect and slow magnetic relaxation in two dense
 (3,12)-connected lanthanide complexes
;
_journal_issue 7
_journal_name_full 'Inorg. Chem. Front.'
_journal_page_first 549
_journal_paper_doi 10.1039/C4QI00073K
_journal_volume 1
_journal_year 2014
_chemical_formula_moiety 'Dy4 H10 O23 S4'
_chemical_formula_sum 'Dy4 H10 O23 S4'
_chemical_formula_weight 1156.32
_space_group_IT_number 19
_space_group_name_Hall 'P 2ac 2ab'
_space_group_name_H-M_alt 'P 21 21 21'
_atom_sites_solution_hydrogens geom
_atom_sites_solution_primary direct
_atom_sites_solution_secondary difmap
_audit_creation_method SHELXL-97
_cell_angle_alpha 90.00
_cell_angle_beta 90.00
_cell_angle_gamma 90.00
_cell_formula_units_Z 4
_cell_length_a 10.278(2)
_cell_length_b 10.761(2)
_cell_length_c 16.613(3)
_cell_measurement_temperature 113(2)
_cell_volume 1837.4(6)
_computing_cell_refinement 'CrystalClear (Rigaku Inc., 2008)'
_computing_data_collection 'CrystalClear (Rigaku Inc., 2008)'
_computing_data_reduction 'CrystalClear (Rigaku Inc., 2008)'
_computing_structure_refinement 'SHELXL-97 (Sheldrick, 1997)'
_computing_structure_solution 'SHELXS-97 (Sheldrick, 1990)'
_diffrn_ambient_temperature 113(2)
_diffrn_measured_fraction_theta_full 0.999
_diffrn_measured_fraction_theta_max 0.999
_diffrn_measurement_device
;
Saturn70 (4x4 bin mode)
;
_diffrn_radiation_detector CCD
_diffrn_radiation_monochromator Confocal
_diffrn_radiation_source 'Rotating Anode'
_diffrn_radiation_type MoK\a
_diffrn_radiation_wavelength 0.71073
_diffrn_reflns_av_R_equivalents 0.1982
_diffrn_reflns_av_sigmaI/netI 0.1102
_diffrn_reflns_limit_h_max 11
_diffrn_reflns_limit_h_min -12
_diffrn_reflns_limit_k_max 12
_diffrn_reflns_limit_k_min -12
_diffrn_reflns_limit_l_max 19
_diffrn_reflns_limit_l_min -19
_diffrn_reflns_number 14990
_diffrn_reflns_theta_full 25.01
_diffrn_reflns_theta_max 25.01
_diffrn_reflns_theta_min 2.25
_exptl_absorpt_coefficient_mu 16.650
_exptl_absorpt_correction_T_max 0.312
_exptl_absorpt_correction_T_min 0.105
_exptl_absorpt_correction_type multi-scan
_exptl_crystal_colour colorless
_exptl_crystal_density_diffrn 4.180
_exptl_crystal_density_method 'not measured'
_exptl_crystal_description block
_exptl_crystal_F_000 2088
_exptl_crystal_size_max 0.15
_exptl_crystal_size_mid 0.12
_exptl_crystal_size_min 0.07
_refine_diff_density_max 6.994
_refine_diff_density_min -5.386
_refine_diff_density_rms 0.903
_refine_ls_abs_structure_details 'Flack H D (1983), Acta Cryst. A39, 876-881'
_refine_ls_abs_structure_Flack 0.11(5)
_refine_ls_extinction_coef 0.0031(3)
_refine_ls_extinction_expression Fc^*^=kFc[1+0.001xFc^2^\l^3^/sin(2\q)]^-1/4^
_refine_ls_extinction_method SHELXL
_refine_ls_goodness_of_fit_ref 1.060
_refine_ls_hydrogen_treatment mixed
_refine_ls_matrix_type full
_refine_ls_number_parameters 281
_refine_ls_number_reflns 3246
_refine_ls_number_restraints 0
_refine_ls_restrained_S_all 1.060
_refine_ls_R_factor_all 0.0891
_refine_ls_R_factor_gt 0.0873
_refine_ls_shift/su_max 9.036
_refine_ls_shift/su_mean 0.145
_refine_ls_structure_factor_coef Fsqd
_refine_ls_weighting_details 'calc w=1/[\s^2^(Fo^2^)+(0.1125P)^2^+150.9352P] where P=(Fo^2^+2Fc^2^)/3'
_refine_ls_weighting_scheme calc
_refine_ls_wR_factor_gt 0.2018
_refine_ls_wR_factor_ref 0.2028
_reflns_number_gt 3182
_reflns_number_total 3246
_reflns_threshold_expression >2sigma(I)
_cod_data_source_file c4qi00073k1.cif
_cod_data_source_block 1
_cod_depositor_comments
;
The following automatic conversions were performed:

data item '_exptl_absorpt_correction_type' value 'Multi-scan' was
changed to 'multi-scan' in accordance with the
/home/saulius/struct/COD-crude-data/automatic-downloads/DataCite-retrospective/RSC/depositions/lib/dictionaries/cif_core.dic
dictionary named 'cif_core.dic' version 2.4.2 last updated on
2011-04-26.

Automatic conversion script
Id: cif_fix_values 6909 2019-04-08 15:41:33Z antanas 
;
_cod_database_code 4348225

loop_
_symmetry_equiv_pos_as_xyz
'x, y, z'
'-x+1/2, -y, z+1/2'
'x+1/2, -y+1/2, -z'
'-x, y+1/2, -z+1/2'

loop_
_atom_site_label
_atom_site_type_symbol
_atom_site_fract_x
_atom_site_fract_y
_atom_site_fract_z
_atom_site_U_iso_or_equiv
_atom_site_adp_type
_atom_site_occupancy
_atom_site_symmetry_multiplicity
_atom_site_calc_flag
_atom_site_refinement_flags
Dy1 Dy 0.74200(11) -0.19395(12) 0.55174(9) 0.0069(4) Uani 1 1 d .
Dy2 Dy 0.55622(13) 0.01885(13) 0.69452(8) 0.0066(4) Uani 1 1 d .
Dy3 Dy 0.92875(13) -0.02044(13) 0.71221(8) 0.0068(4) Uani 1 1 d .
Dy4 Dy 0.78178(12) 0.16105(12) 0.54278(9) 0.0085(4) Uani 1 1 d .
O1 O 1.008(3) 0.097(2) 0.3052(14) 0.026(6) Uani 1 1 d .
O2 O 1.002(3) 0.298(3) 0.3766(18) 0.041(7) Uani 1 1 d .
O3 O 1.1694(19) 0.153(2) 0.4082(13) 0.018(5) Uani 1 1 d .
O4 O 0.941(2) 0.118(2) 0.4457(12) 0.017(5) Uani 1 1 d .
O5 O 1.183(3) 0.259(3) 0.5676(16) 0.038(8) Uani 1 1 d .
O6 O 0.952(2) 0.292(2) 0.5850(18) 0.031(7) Uani 1 1 d .
O7 O 1.108(3) 0.339(3) 0.6891(14) 0.043(9) Uani 1 1 d .
O8 O 1.065(2) 0.130(2) 0.6557(16) 0.029(6) Uani 1 1 d .
O9 O 0.918(3) 0.334(2) 0.8355(15) 0.028(6) Uani 1 1 d .
O10 O 1.101(2) 0.203(2) 0.8674(13) 0.022(5) Uani 1 1 d .
O11 O 0.9083(19) 0.202(3) 0.9495(13) 0.025(6) Uani 1 1 d .
O12 O 0.901(2) 0.113(2) 0.8210(13) 0.022(6) Uani 1 1 d .
O13 O 0.5926(18) 0.157(2) 0.7990(12) 0.014(5) Uani 1 1 d .
O14 O 0.554(2) 0.352(2) 0.8625(16) 0.021(5) Uani 1 1 d .
O15 O 0.6336(19) 0.177(2) 0.9379(12) 0.020(6) Uani 1 1 d .
O16 O 0.409(2) 0.181(2) 0.8899(15) 0.024(6) Uani 1 1 d .
O17 O 0.727(2) -0.1205(19) 0.6877(13) 0.016(5) Uani 1 1 d .
H17 H 0.7137 -0.1895 0.7253 0.019 Uiso 1 1 d R
O18 O 0.6363(17) -0.0015(17) 0.5545(12) 0.006(4) Uani 1 1 d .
H18 H 0.5659 0.0038 0.5149 0.007 Uiso 1 1 d R
O19 O 0.8822(19) -0.025(2) 0.5750(13) 0.015(5) Uani 1 1 d .
H19 H 0.9626 -0.0349 0.5440 0.018 Uiso 1 1 d R
O20 O 0.765(2) 0.122(2) 0.6775(13) 0.017(5) Uani 1 1 d .
H20 H 0.7706 0.1985 0.7093 0.021 Uiso 1 1 d R
O1W O 0.764(2) -0.410(2) 0.5002(14) 0.023(5) Uani 1 1 d .
O2W O 0.333(3) 0.065(4) 0.7001(19) 0.048(9) Uani 1 1 d .
O3W O 1.136(2) -0.018(2) 0.7929(16) 0.024(6) Uani 1 1 d .
S1 S 1.0281(7) 0.1659(7) 0.3834(4) 0.0091(15) Uani 1 1 d .
S2 S 1.0746(7) 0.2525(7) 0.6240(4) 0.0106(15) Uani 1 1 d .
S3 S 0.9564(7) 0.2143(7) 0.8689(4) 0.0116(15) Uani 1 1 d .
S4 S 0.5461(7) 0.2152(8) 0.8727(4) 0.0111(15) Uani 1 1 d .

loop_
_atom_site_aniso_label
_atom_site_aniso_U_11
_atom_site_aniso_U_22
_atom_site_aniso_U_33
_atom_site_aniso_U_23
_atom_site_aniso_U_13
_atom_site_aniso_U_12
Dy1 0.0036(6) 0.0172(7) 0.0000(7) -0.0013(5) 0.0007(5) 0.0005(5)
Dy2 0.0028(7) 0.0168(7) 0.0000(7) 0.0003(5) 0.0016(5) 0.0012(5)
Dy3 0.0033(6) 0.0172(7) 0.0000(7) 0.0008(5) -0.0004(5) 0.0007(6)
Dy4 0.0065(6) 0.0189(7) 0.0000(7) 0.0014(6) -0.0020(5) -0.0012(5)
O1 0.033(14) 0.043(14) 0.002(12) -0.034(11) -0.012(10) 0.005(12)
O2 0.038(17) 0.050(17) 0.034(18) -0.007(15) 0.012(13) 0.013(15)
O3 0.004(10) 0.042(13) 0.009(12) 0.004(10) 0.003(8) -0.021(10)
O4 0.023(11) 0.030(11) 0.000(10) -0.003(9) 0.013(10) -0.017(10)
O5 0.025(14) 0.07(2) 0.021(16) 0.018(13) 0.021(11) -0.011(14)
O6 0.016(12) 0.026(12) 0.052(18) -0.005(12) -0.024(12) 0.017(11)
O7 0.08(2) 0.053(17) 0.000(12) -0.022(12) -0.037(14) 0.009(16)
O8 0.018(12) 0.038(14) 0.030(17) 0.009(12) 0.006(11) -0.009(12)
O9 0.031(14) 0.034(14) 0.018(14) 0.015(11) -0.014(11) -0.011(13)
O10 0.018(12) 0.048(15) 0.000(11) -0.014(10) 0.002(9) -0.008(12)
O11 0.006(9) 0.068(16) 0.000(10) 0.004(12) 0.023(9) 0.000(11)
O12 0.013(11) 0.054(16) 0.000(11) -0.033(11) -0.012(9) 0.008(11)
O13 0.000(9) 0.033(12) 0.008(10) -0.023(10) 0.003(8) -0.015(9)
O14 0.020(12) 0.013(10) 0.028(14) 0.006(10) -0.013(11) 0.002(10)
O15 0.000(9) 0.060(16) 0.000(10) 0.002(10) -0.020(8) 0.010(10)
O16 0.023(12) 0.029(12) 0.019(12) -0.011(11) -0.014(10) 0.029(11)
O17 0.028(13) 0.014(9) 0.005(11) 0.003(9) -0.015(10) -0.010(10)
O18 0.001(8) 0.016(9) 0.000(9) 0.000(8) 0.004(8) -0.012(8)
O19 0.000(9) 0.023(11) 0.022(12) -0.009(9) 0.013(8) -0.016(9)
O20 0.026(13) 0.026(11) 0.000(11) 0.000(9) -0.014(9) -0.006(11)
O1W 0.029(13) 0.029(12) 0.011(12) -0.017(10) 0.000(10) 0.002(12)
O2W 0.019(13) 0.09(2) 0.036(18) 0.016(18) 0.006(12) 0.015(16)
O3W 0.012(11) 0.020(11) 0.041(15) 0.002(11) -0.017(11) -0.024(10)
S1 0.008(3) 0.019(3) 0.000(3) -0.004(3) 0.000(2) -0.009(3)
S2 0.008(3) 0.023(4) 0.002(4) -0.004(3) -0.001(3) -0.010(3)
S3 0.011(3) 0.023(4) 0.000(4) -0.002(3) 0.001(3) -0.005(3)
S4 0.009(3) 0.025(4) 0.000(4) -0.004(3) -0.002(3) 0.005(3)

loop_
_atom_type_symbol
_atom_type_description
_atom_type_scat_dispersion_real
_atom_type_scat_dispersion_imag
_atom_type_scat_source
Dy Dy -0.1892 4.4098 'International Tables Vol C Tables 4.2.6.8 and 6.1.1.4'
H H 0.0000 0.0000 'International Tables Vol C Tables 4.2.6.8 and 6.1.1.4'
O O 0.0106 0.0060 'International Tables Vol C Tables 4.2.6.8 and 6.1.1.4'
S S 0.1246 0.1234 'International Tables Vol C Tables 4.2.6.8 and 6.1.1.4'

loop_
_geom_angle_atom_site_label_1
_geom_angle_atom_site_label_2
_geom_angle_atom_site_label_3
_geom_angle
_geom_angle_site_symmetry_1
_geom_angle_site_symmetry_3
O16 Dy1 O15 141.4(9) 4_646 2_654
O16 Dy1 O11 80.4(9) 4_646 2_654
O15 Dy1 O11 76.6(8) 2_654 2_654
O16 Dy1 O18 101.5(8) 4_646 .
O15 Dy1 O18 101.8(8) 2_654 .
O11 Dy1 O18 74.7(8) 2_654 .
O16 Dy1 O19 143.7(8) 4_646 .
O15 Dy1 O19 74.4(8) 2_654 .
O11 Dy1 O19 124.3(9) 2_654 .
O18 Dy1 O19 66.2(7) . .
O16 Dy1 O10 86.9(8) 4_646 4_746
O15 Dy1 O10 97.2(8) 2_654 4_746
O11 Dy1 O10 149.0(9) 2_654 4_746
O18 Dy1 O10 135.9(8) . 4_746
O19 Dy1 O10 81.5(9) . 4_746
O16 Dy1 O17 75.5(8) 4_646 .
O15 Dy1 O17 141.9(8) 2_654 .
O11 Dy1 O17 131.7(8) 2_654 .
O18 Dy1 O17 70.1(7) . .
O19 Dy1 O17 68.3(7) . .
O10 Dy1 O17 70.4(8) 4_746 .
O16 Dy1 O1W 69.8(9) 4_646 .
O15 Dy1 O1W 75.0(9) 2_654 .
O11 Dy1 O1W 76.8(9) 2_654 .
O18 Dy1 O1W 151.2(7) . .
O19 Dy1 O1W 136.3(8) . .
O10 Dy1 O1W 72.3(9) 4_746 .
O17 Dy1 O1W 129.7(7) . .
O16 Dy1 Dy3 109.8(6) 4_646 .
O15 Dy1 Dy3 105.0(6) 2_654 .
O11 Dy1 Dy3 151.9(7) 2_654 .
O18 Dy1 Dy3 77.5(5) . .
O19 Dy1 Dy3 36.0(5) . .
O10 Dy1 Dy3 59.2(7) 4_746 .
O17 Dy1 Dy3 37.4(5) . .
O1W Dy1 Dy3 131.2(6) . .
O16 Dy1 Dy2 75.4(7) 4_646 .
O15 Dy1 Dy2 138.2(6) 2_654 .
O11 Dy1 Dy2 98.4(6) 2_654 .
O18 Dy1 Dy2 39.0(5) . .
O19 Dy1 Dy2 74.9(5) . .
O10 Dy1 Dy2 105.6(6) 4_746 .
O17 Dy1 Dy2 35.2(5) . .
O1W Dy1 Dy2 145.2(6) . .
Dy3 Dy1 Dy2 61.21(4) . .
O16 Dy1 Dy4 132.7(7) 4_646 .
O15 Dy1 Dy4 80.1(6) 2_654 .
O11 Dy1 Dy4 94.6(7) 2_654 .
O18 Dy1 Dy4 33.9(4) . .
O19 Dy1 Dy4 34.2(6) . .
O10 Dy1 Dy4 114.5(7) 4_746 .
O17 Dy1 Dy4 73.5(5) . .
O1W Dy1 Dy4 154.9(6) . .
Dy3 Dy1 Dy4 58.82(3) . .
Dy2 Dy1 Dy4 58.68(4) . .
O17 Dy2 O13 109.3(7) . .
O17 Dy2 O1 84.5(9) . 2_655
O13 Dy2 O1 78.2(9) . 2_655
O17 Dy2 O14 81.3(8) . 4_646
O13 Dy2 O14 151.6(8) . 4_646
O1 Dy2 O14 76.6(10) 2_655 4_646
O17 Dy2 O2W 151.7(11) . .
O13 Dy2 O2W 89.6(10) . .
O1 Dy2 O2W 78.9(10) 2_655 .
O14 Dy2 O2W 72.8(11) 4_646 .
O17 Dy2 O2 134.1(9) . 3_456
O13 Dy2 O2 83.1(9) . 3_456
O1 Dy2 O2 141.1(10) 2_655 3_456
O14 Dy2 O2 109.0(9) 4_646 3_456
O2W Dy2 O2 67.2(11) . 3_456
O17 Dy2 O20 67.7(8) . .
O13 Dy2 O20 69.7(7) . .
O1 Dy2 O20 126.0(8) 2_655 .
O14 Dy2 O20 137.2(9) 4_646 .
O2W Dy2 O20 140.3(11) . .
O2 Dy2 O20 76.7(9) 3_456 .
O17 Dy2 O18 69.2(7) . .
O13 Dy2 O18 135.0(7) . .
O1 Dy2 O18 142.3(8) 2_655 .
O14 Dy2 O18 73.2(8) 4_646 .
O2W Dy2 O18 112.3(9) . .
O2 Dy2 O18 71.5(9) 3_456 .
O20 Dy2 O18 68.8(7) . .
O17 Dy2 Dy4 76.3(6) . .
O13 Dy2 Dy4 98.2(5) . .
O1 Dy2 Dy4 158.1(6) 2_655 .
O14 Dy2 Dy4 110.0(7) 4_646 .
O2W Dy2 Dy4 122.9(8) . .
O2 Dy2 Dy4 58.0(8) 3_456 .
O20 Dy2 Dy4 35.9(5) . .
O18 Dy2 Dy4 36.8(4) . .
O17 Dy2 Dy1 36.8(5) . .
O13 Dy2 Dy1 140.5(5) . .
O1 Dy2 Dy1 108.1(7) 2_655 .
O14 Dy2 Dy1 61.7(6) 4_646 .
O2W Dy2 Dy1 129.9(9) . .
O2 Dy2 Dy1 108.0(7) 3_456 .
O20 Dy2 Dy1 76.1(6) . .
O18 Dy2 Dy1 36.5(4) . .
Dy4 Dy2 Dy1 61.12(4) . .
O17 Dy2 Dy3 34.9(5) . .
O13 Dy2 Dy3 81.5(5) . .
O1 Dy2 Dy3 99.3(6) 2_655 .
O14 Dy2 Dy3 115.4(6) 4_646 .
O2W Dy2 Dy3 171.1(9) . .
O2 Dy2 Dy3 111.3(7) 3_456 .
O20 Dy2 Dy3 35.3(5) . .
O18 Dy2 Dy3 74.5(4) . .
Dy4 Dy2 Dy3 58.88(3) . .
Dy1 Dy2 Dy3 58.99(3) . .
O7 Dy3 O19 131.4(9) 4_746 .
O7 Dy3 O12 80.1(10) 4_746 .
O19 Dy3 O12 138.3(8) . .
O7 Dy3 O8 148.8(10) 4_746 .
O19 Dy3 O8 75.2(8) . .
O12 Dy3 O8 87.6(10) . .
O7 Dy3 O20 119.6(11) 4_746 .
O19 Dy3 O20 68.1(8) . .
O12 Dy3 O20 72.4(8) . .
O8 Dy3 O20 82.9(9) . .
O7 Dy3 O9 84.9(11) 4_746 4_746
O19 Dy3 O9 78.1(8) . 4_746
O12 Dy3 O9 139.0(8) . 4_746
O8 Dy3 O9 85.8(9) . 4_746
O20 Dy3 O9 146.1(8) . 4_746
O7 Dy3 O17 71.0(9) 4_746 .
O19 Dy3 O17 69.1(7) . .
O12 Dy3 O17 107.8(8) . .
O8 Dy3 O17 140.2(9) . .
O20 Dy3 O17 68.2(8) . .
O9 Dy3 O17 102.9(9) 4_746 .
O7 Dy3 O3W 76.4(9) 4_746 .
O19 Dy3 O3W 134.0(8) . .
O12 Dy3 O3W 71.6(8) . .
O8 Dy3 O3W 72.5(8) . .
O20 Dy3 O3W 136.8(8) . .
O9 Dy3 O3W 67.8(8) 4_746 .
O17 Dy3 O3W 146.9(7) . .
O7 Dy3 Dy4 145.6(8) 4_746 .
O19 Dy3 Dy4 36.2(6) . .
O12 Dy3 Dy4 102.2(6) . .
O8 Dy3 Dy4 65.0(7) . .
O20 Dy3 Dy4 35.5(6) . .
O9 Dy3 Dy4 111.3(6) 4_746 .
O17 Dy3 Dy4 75.8(5) . .
O3W Dy3 Dy4 137.3(5) . .
O7 Dy3 Dy1 95.5(7) 4_746 .
O19 Dy3 Dy1 36.4(5) . .
O12 Dy3 Dy1 142.2(5) . .
O8 Dy3 Dy1 111.3(7) . .
O20 Dy3 Dy1 77.6(5) . .
O9 Dy3 Dy1 76.9(6) 4_746 .
O17 Dy3 Dy1 37.8(5) . .
O3W Dy3 Dy1 144.2(6) . .
Dy4 Dy3 Dy1 61.47(4) . .
O7 Dy3 Dy2 87.7(9) 4_746 .
O19 Dy3 Dy2 74.0(5) . .
O12 Dy3 Dy2 82.4(5) . .
O8 Dy3 Dy2 119.1(7) . .
O20 Dy3 Dy2 36.9(6) . .
O9 Dy3 Dy2 135.0(6) 4_746 .
O17 Dy3 Dy2 33.9(5) . .
O3W Dy3 Dy2 151.4(6) . .
Dy4 Dy3 Dy2 59.06(3) . .
Dy1 Dy3 Dy2 59.80(3) . .
O5 Dy4 O20 146.1(10) 3_456 .
O5 Dy4 O18 93.8(9) 3_456 .
O20 Dy4 O18 74.3(7) . .
O5 Dy4 O19 135.7(10) 3_456 .
O20 Dy4 O19 69.3(8) . .
O18 Dy4 O19 67.3(7) . .
O5 Dy4 O4 80.4(9) 3_456 .
O20 Dy4 O4 133.5(8) . .
O18 Dy4 O4 111.1(7) . .
O19 Dy4 O4 71.0(7) . .
O5 Dy4 O6 110.3(11) 3_456 .
O20 Dy4 O6 82.7(10) . .
O18 Dy4 O6 155.4(8) . .
O19 Dy4 O6 96.7(7) . .
O4 Dy4 O6 78.7(9) . .
O5 Dy4 O3 75.3(10) 3_456 3_456
O20 Dy4 O3 77.9(8) . 3_456
O18 Dy4 O3 106.6(7) . 3_456
O19 Dy4 O3 147.1(7) . 3_456
O4 Dy4 O3 136.1(7) . 3_456
O6 Dy4 O3 76.2(8) . 3_456
O5 Dy4 Dy3 170.9(8) 3_456 .
O20 Dy4 Dy3 36.6(6) . .
O18 Dy4 Dy3 78.6(5) . .
O19 Dy4 Dy3 36.4(5) . .
O4 Dy4 Dy3 97.5(6) . .
O6 Dy4 Dy3 77.8(6) . .
O3 Dy4 Dy3 111.5(5) 3_456 .
O5 Dy4 Dy2 115.0(7) 3_456 .
O20 Dy4 Dy2 38.8(6) . .
O18 Dy4 Dy2 40.0(5) . .
O19 Dy4 Dy2 76.5(5) . .
O4 Dy4 Dy2 144.3(5) . .
O6 Dy4 Dy2 120.2(8) . .
O3 Dy4 Dy2 79.6(6) 3_456 .
Dy3 Dy4 Dy2 62.05(4) . .
O5 Dy4 Dy1 111.2(8) 3_456 .
O20 Dy4 Dy1 76.8(6) . .
O18 Dy4 Dy1 34.4(5) . .
O19 Dy4 Dy1 34.8(5) . .
O4 Dy4 Dy1 84.4(5) . .
O6 Dy4 Dy1 131.5(6) . .
O3 Dy4 Dy1 138.5(6) 3_456 .
Dy3 Dy4 Dy1 59.70(4) . .
Dy2 Dy4 Dy1 60.19(3) . .
S1 O1 Dy2 170.5(17) . 2_654
S1 O2 Dy2 144.2(17) . 3_556
S1 O3 Dy4 117.6(14) . 3_556
S1 O4 Dy4 147.3(14) . .
S2 O5 Dy4 151.7(19) . 3_556
S2 O6 Dy4 126.4(15) . .
S2 O7 Dy3 157(2) . 4_756
S2 O8 Dy3 146.5(17) . .
S3 O9 Dy3 122.5(16) . 4_756
S3 O10 Dy1 128.9(13) . 4_756
S3 O11 Dy1 157.8(15) . 2_655
S3 O12 Dy3 146.2(15) . .
S4 O13 Dy2 148.7(12) . .
S4 O14 Dy2 141.9(14) . 4_656
S4 O15 Dy1 158.3(16) . 2_655
S4 O16 Dy1 125.7(14) . 4_656
Dy2 O17 Dy3 111.1(8) . .
Dy2 O17 Dy1 108.0(8) . .
Dy3 O17 Dy1 104.8(9) . .
Dy2 O17 H17 110.7 . .
Dy3 O17 H17 110.9 . .
Dy1 O17 H17 111.1 . .
Dy4 O18 Dy1 111.6(7) . .
Dy4 O18 Dy2 103.2(7) . .
Dy1 O18 Dy2 104.6(7) . .
Dy4 O18 H18 112.2 . .
Dy1 O18 H18 112.4 . .
Dy2 O18 H18 112.3 . .
Dy4 O19 Dy3 107.4(8) . .
Dy4 O19 Dy1 110.9(8) . .
Dy3 O19 Dy1 107.7(8) . .
Dy4 O19 H19 110.3 . .
Dy3 O19 H19 110.2 . .
Dy1 O19 H19 110.3 . .
Dy4 O20 Dy3 107.9(10) . .
Dy4 O20 Dy2 105.3(8) . .
Dy3 O20 Dy2 107.8(9) . .
Dy4 O20 H20 111.8 . .
Dy3 O20 H20 112.0 . .
Dy2 O20 H20 111.7 . .
O2 S1 O4 106.9(15) . .
O2 S1 O1 112.7(17) . .
O4 S1 O1 110.5(14) . .
O2 S1 O3 107.0(16) . .
O4 S1 O3 111.0(13) . .
O1 S1 O3 108.8(14) . .
O8 S2 O5 109.6(17) . .
O8 S2 O7 109.5(17) . .
O5 S2 O7 105.2(19) . .
O8 S2 O6 111.4(15) . .
O5 S2 O6 110.9(17) . .
O7 S2 O6 110.0(16) . .
O11 S3 O9 110.2(16) . .
O11 S3 O12 107.7(16) . .
O9 S3 O12 110.0(14) . .
O11 S3 O10 110.5(13) . .
O9 S3 O10 109.7(16) . .
O12 S3 O10 108.7(13) . .
O13 S4 O15 107.3(13) . .
O13 S4 O16 111.4(12) . .
O15 S4 O16 111.7(14) . .
O13 S4 O14 108.4(15) . .
O15 S4 O14 109.3(15) . .
O16 S4 O14 108.7(14) . .

loop_
_geom_bond_atom_site_label_1
_geom_bond_atom_site_label_2
_geom_bond_distance
_geom_bond_site_symmetry_2
Dy1 O16 2.27(2) 4_646
Dy1 O15 2.289(18) 2_654
Dy1 O11 2.298(17) 2_654
Dy1 O18 2.339(19) .
Dy1 O19 2.35(2) .
Dy1 O10 2.37(2) 4_746
Dy1 O17 2.40(2) .
Dy1 O1W 2.49(2) .
Dy1 Dy3 3.7786(19) .
Dy1 Dy2 3.8101(19) .
Dy1 Dy4 3.845(2) .
Dy2 O17 2.31(2) .
Dy2 O13 2.313(19) .
Dy2 O1 2.318(19) 2_655
Dy2 O14 2.33(2) 4_646
Dy2 O2W 2.35(3) .
Dy2 O2 2.36(3) 3_456
Dy2 O20 2.43(2) .
Dy2 O18 2.476(19) .
Dy2 Dy4 3.751(2) .
Dy2 Dy3 3.863(2) .
Dy3 O7 2.26(3) 4_746
Dy3 O19 2.33(2) .
Dy3 O12 2.330(19) .
Dy3 O8 2.34(2) .
Dy3 O20 2.35(2) .
Dy3 O9 2.36(3) 4_746
Dy3 O17 2.37(2) .
Dy3 O3W 2.52(2) .
Dy3 Dy4 3.744(2) .
Dy4 O5 2.27(2) 3_456
Dy4 O20 2.28(2) .
Dy4 O18 2.309(17) .
Dy4 O19 2.32(2) .
Dy4 O4 2.35(2) .
Dy4 O6 2.35(3) .
Dy4 O3 2.45(2) 3_456
O1 S1 1.51(2) .
O1 Dy2 2.318(19) 2_654
O2 S1 1.45(3) .
O2 Dy2 2.36(3) 3_556
O3 S1 1.52(2) .
O3 Dy4 2.45(2) 3_556
O4 S1 1.46(2) .
O5 S2 1.46(2) .
O5 Dy4 2.27(2) 3_556
O6 S2 1.48(2) .
O7 S2 1.47(2) .
O7 Dy3 2.26(2) 4_756
O8 S2 1.42(3) .
O9 S3 1.45(3) .
O9 Dy3 2.36(3) 4_756
O10 S3 1.49(2) .
O10 Dy1 2.37(2) 4_756
O11 S3 1.43(2) .
O11 Dy1 2.298(17) 2_655
O12 S3 1.46(2) .
O13 S4 1.46(2) .
O14 S4 1.48(2) .
O14 Dy2 2.33(2) 4_656
O15 S4 1.468(19) .
O15 Dy1 2.289(18) 2_655
O16 S4 1.48(3) .
O16 Dy1 2.27(2) 4_656
O17 H17 0.9800 .
O18 H18 0.9800 .
O19 H19 0.9800 .
O20 H20 0.9800 .

loop_
_geom_torsion_atom_site_label_1
_geom_torsion_atom_site_label_2
_geom_torsion_atom_site_label_3
_geom_torsion_atom_site_label_4
_geom_torsion
_geom_torsion_site_symmetry_1
_geom_torsion_site_symmetry_4
O16 Dy1 Dy2 O17 85.4(11) 4_646 .
O15 Dy1 Dy2 O17 -117.6(12) 2_654 .
O11 Dy1 Dy2 O17 163.1(11) 2_654 .
O18 Dy1 Dy2 O17 -144.2(11) . .
O19 Dy1 Dy2 O17 -73.5(11) . .
O10 Dy1 Dy2 O17 3.0(11) 4_746 .
O1W Dy1 Dy2 O17 84.3(14) . .
Dy3 Dy1 Dy2 O17 -37.5(9) . .
Dy4 Dy1 Dy2 O17 -106.5(9) . .
O16 Dy1 Dy2 O13 126.2(11) 4_646 .
O15 Dy1 Dy2 O13 -76.8(12) 2_654 .
O11 Dy1 Dy2 O13 -156.0(12) 2_654 .
O18 Dy1 Dy2 O13 -103.3(12) . .
O19 Dy1 Dy2 O13 -32.7(11) . .
O10 Dy1 Dy2 O13 43.8(11) 4_746 .
O17 Dy1 Dy2 O13 40.8(13) . .
O1W Dy1 Dy2 O13 125.1(14) . .
Dy3 Dy1 Dy2 O13 3.4(9) . .
Dy4 Dy1 Dy2 O13 -65.7(9) . .
O16 Dy1 Dy2 O1 32.8(9) 4_646 2_655
O15 Dy1 Dy2 O1 -170.2(11) 2_654 2_655
O11 Dy1 Dy2 O1 110.6(10) 2_654 2_655
O18 Dy1 Dy2 O1 163.2(10) . 2_655
O19 Dy1 Dy2 O1 -126.1(9) . 2_655
O10 Dy1 Dy2 O1 -49.6(10) 4_746 2_655
O17 Dy1 Dy2 O1 -52.6(11) . 2_655
O1W Dy1 Dy2 O1 31.7(13) . 2_655
Dy3 Dy1 Dy2 O1 -90.0(7) . 2_655
Dy4 Dy1 Dy2 O1 -159.1(7) . 2_655
O16 Dy1 Dy2 O14 -30.2(9) 4_646 4_646
O15 Dy1 Dy2 O14 126.7(10) 2_654 4_646
O11 Dy1 Dy2 O14 47.5(9) 2_654 4_646
O18 Dy1 Dy2 O14 100.2(10) . 4_646
O19 Dy1 Dy2 O14 170.8(9) . 4_646
O10 Dy1 Dy2 O14 -112.7(9) 4_746 4_646
O17 Dy1 Dy2 O14 -115.6(11) . 4_646
O1W Dy1 Dy2 O14 -31.4(12) . 4_646
Dy3 Dy1 Dy2 O14 -153.1(7) . 4_646
Dy4 Dy1 Dy2 O14 137.8(7) . 4_646
O16 Dy1 Dy2 O2W -57.7(12) 4_646 .
O15 Dy1 Dy2 O2W 99.3(14) 2_654 .
O11 Dy1 Dy2 O2W 20.1(12) 2_654 .
O18 Dy1 Dy2 O2W 72.7(13) . .
O19 Dy1 Dy2 O2W 143.4(12) . .
O10 Dy1 Dy2 O2W -140.1(13) 4_746 .
O17 Dy1 Dy2 O2W -143.1(14) . .
O1W Dy1 Dy2 O2W -58.8(15) . .
Dy3 Dy1 Dy2 O2W 179.5(11) . .
Dy4 Dy1 Dy2 O2W 110.4(11) . .
O16 Dy1 Dy2 O2 -132.6(9) 4_646 3_456
O15 Dy1 Dy2 O2 24.4(11) 2_654 3_456
O11 Dy1 Dy2 O2 -54.9(10) 2_654 3_456
O18 Dy1 Dy2 O2 -2.2(10) . 3_456
O19 Dy1 Dy2 O2 68.5(9) . 3_456
O10 Dy1 Dy2 O2 145.0(10) 4_746 3_456
O17 Dy1 Dy2 O2 142.0(11) . 3_456
O1W Dy1 Dy2 O2 -133.7(12) . 3_456
Dy3 Dy1 Dy2 O2 104.5(7) . 3_456
Dy4 Dy1 Dy2 O2 35.5(7) . 3_456
O16 Dy1 Dy2 O20 156.6(8) 4_646 .
O15 Dy1 Dy2 O20 -46.4(10) 2_654 .
O11 Dy1 Dy2 O20 -125.7(8) 2_654 .
O18 Dy1 Dy2 O20 -73.0(8) . .
O19 Dy1 Dy2 O20 -2.3(8) . .
O10 Dy1 Dy2 O20 74.2(8) 4_746 .
O17 Dy1 Dy2 O20 71.2(10) . .
O1W Dy1 Dy2 O20 155.5(11) . .
Dy3 Dy1 Dy2 O20 33.7(5) . .
Dy4 Dy1 Dy2 O20 -35.3(5) . .
O16 Dy1 Dy2 O18 -130.4(9) 4_646 .
O15 Dy1 Dy2 O18 26.6(11) 2_654 .
O11 Dy1 Dy2 O18 -52.7(9) 2_654 .
O19 Dy1 Dy2 O18 70.7(9) . .
O10 Dy1 Dy2 O18 147.2(9) 4_746 .
O17 Dy1 Dy2 O18 144.2(11) . .
O1W Dy1 Dy2 O18 -131.5(12) . .
Dy3 Dy1 Dy2 O18 106.7(7) . .
Dy4 Dy1 Dy2 O18 37.6(7) . .
O16 Dy1 Dy2 Dy4 -168.0(6) 4_646 .
O15 Dy1 Dy2 Dy4 -11.1(8) 2_654 .
O11 Dy1 Dy2 Dy4 -90.3(7) 2_654 .
O18 Dy1 Dy2 Dy4 -37.6(7) . .
O19 Dy1 Dy2 Dy4 33.0(6) . .
O10 Dy1 Dy2 Dy4 109.5(6) 4_746 .
O17 Dy1 Dy2 Dy4 106.5(9) . .
O1W Dy1 Dy2 Dy4 -169.2(10) . .
Dy3 Dy1 Dy2 Dy4 69.08(4) . .
O16 Dy1 Dy2 Dy3 122.9(6) 4_646 .
O15 Dy1 Dy2 Dy3 -80.2(8) 2_654 .
O11 Dy1 Dy2 Dy3 -159.4(7) 2_654 .
O18 Dy1 Dy2 Dy3 -106.7(7) . .
O19 Dy1 Dy2 Dy3 -36.0(6) . .
O10 Dy1 Dy2 Dy3 40.4(6) 4_746 .
O17 Dy1 Dy2 Dy3 37.5(9) . .
O1W Dy1 Dy2 Dy3 121.7(10) . .
Dy4 Dy1 Dy2 Dy3 -69.08(4) . .
O16 Dy1 Dy3 O7 24.4(12) 4_646 4_746
O15 Dy1 Dy3 O7 -138.7(11) 2_654 4_746
O11 Dy1 Dy3 O7 131.7(16) 2_654 4_746
O18 Dy1 Dy3 O7 122.3(10) . 4_746
O19 Dy1 Dy3 O7 -171.2(13) . 4_746
O10 Dy1 Dy3 O7 -49.2(11) 4_746 4_746
O17 Dy1 Dy3 O7 48.8(13) . 4_746
O1W Dy1 Dy3 O7 -55.7(12) . 4_746
Dy2 Dy1 Dy3 O7 84.2(9) . 4_746
Dy4 Dy1 Dy3 O7 153.0(9) . 4_746
O16 Dy1 Dy3 O19 -164.4(11) 4_646 .
O15 Dy1 Dy3 O19 32.5(11) 2_654 .
O11 Dy1 Dy3 O19 -57.1(16) 2_654 .
O18 Dy1 Dy3 O19 -66.5(10) . .
O10 Dy1 Dy3 O19 122.0(11) 4_746 .
O17 Dy1 Dy3 O19 -140.0(12) . .
O1W Dy1 Dy3 O19 115.5(12) . .
Dy2 Dy1 Dy3 O19 -104.6(9) . .
Dy4 Dy1 Dy3 O19 -35.8(9) . .
O16 Dy1 Dy3 O12 -56.6(13) 4_646 .
O15 Dy1 Dy3 O12 140.3(13) 2_654 .
O11 Dy1 Dy3 O12 50.7(17) 2_654 .
O18 Dy1 Dy3 O12 41.3(12) . .
O19 Dy1 Dy3 O12 107.8(15) . .
O10 Dy1 Dy3 O12 -130.2(13) 4_746 .
O17 Dy1 Dy3 O12 -32.2(14) . .
O1W Dy1 Dy3 O12 -136.7(14) . .
Dy2 Dy1 Dy3 O12 3.2(11) . .
Dy4 Dy1 Dy3 O12 72.0(11) . .
O16 Dy1 Dy3 O8 -172.0(10) 4_646 .
O15 Dy1 Dy3 O8 25.0(10) 2_654 .
O11 Dy1 Dy3 O8 -64.6(15) 2_654 .
O18 Dy1 Dy3 O8 -74.1(8) . .
O19 Dy1 Dy3 O8 -7.6(11) . .
O10 Dy1 Dy3 O8 114.5(9) 4_746 .
O17 Dy1 Dy3 O8 -147.5(11) . .
O1W Dy1 Dy3 O8 107.9(10) . .
Dy2 Dy1 Dy3 O8 -112.2(7) . .
Dy4 Dy1 Dy3 O8 -43.3(7) . .
O16 Dy1 Dy3 O20 -94.7(10) 4_646 .
O15 Dy1 Dy3 O20 102.2(9) 2_654 .
O11 Dy1 Dy3 O20 12.6(14) 2_654 .
O18 Dy1 Dy3 O20 3.2(7) . .
O19 Dy1 Dy3 O20 69.7(11) . .
O10 Dy1 Dy3 O20 -168.3(9) 4_746 .
O17 Dy1 Dy3 O20 -70.3(10) . .
O1W Dy1 Dy3 O20 -174.8(10) . .
Dy2 Dy1 Dy3 O20 -34.9(6) . .
Dy4 Dy1 Dy3 O20 33.9(6) . .
O16 Dy1 Dy3 O9 107.9(10) 4_646 4_746
O15 Dy1 Dy3 O9 -55.2(10) 2_654 4_746
O11 Dy1 Dy3 O9 -144.8(15) 2_654 4_746
O18 Dy1 Dy3 O9 -154.3(8) . 4_746
O19 Dy1 Dy3 O9 -87.7(12) . 4_746
O10 Dy1 Dy3 O9 34.3(9) 4_746 4_746
O17 Dy1 Dy3 O9 132.3(11) . 4_746
O1W Dy1 Dy3 O9 27.7(11) . 4_746
Dy2 Dy1 Dy3 O9 167.6(7) . 4_746
Dy4 Dy1 Dy3 O9 -123.5(7) . 4_746
O16 Dy1 Dy3 O17 -24.4(11) 4_646 .
O15 Dy1 Dy3 O17 172.5(10) 2_654 .
O11 Dy1 Dy3 O17 82.9(15) 2_654 .
O18 Dy1 Dy3 O17 73.4(9) . .
O19 Dy1 Dy3 O17 140.0(12) . .
O10 Dy1 Dy3 O17 -98.0(10) 4_746 .
O1W Dy1 Dy3 O17 -104.5(11) . .
Dy2 Dy1 Dy3 O17 35.3(8) . .
Dy4 Dy1 Dy3 O17 104.2(8) . .
O16 Dy1 Dy3 O3W 98.8(12) 4_646 .
O15 Dy1 Dy3 O3W -64.3(11) 2_654 .
O11 Dy1 Dy3 O3W -153.9(15) 2_654 .
O18 Dy1 Dy3 O3W -163.3(10) . .
O19 Dy1 Dy3 O3W -96.8(13) . .
O10 Dy1 Dy3 O3W 25.2(11) 4_746 .
O17 Dy1 Dy3 O3W 123.2(12) . .
O1W Dy1 Dy3 O3W 18.7(12) . .
Dy2 Dy1 Dy3 O3W 158.6(9) . .
Dy4 Dy1 Dy3 O3W -132.6(9) . .
O16 Dy1 Dy3 Dy4 -128.6(7) 4_646 .
O15 Dy1 Dy3 Dy4 68.3(6) 2_654 .
O11 Dy1 Dy3 Dy4 -21.3(13) 2_654 .
O18 Dy1 Dy3 Dy4 -30.8(4) . .
O19 Dy1 Dy3 Dy4 35.8(9) . .
O10 Dy1 Dy3 Dy4 157.8(6) 4_746 .
O17 Dy1 Dy3 Dy4 -104.2(8) . .
O1W Dy1 Dy3 Dy4 151.3(8) . .
Dy2 Dy1 Dy3 Dy4 -68.86(4) . .
O16 Dy1 Dy3 Dy2 -59.8(7) 4_646 .
O15 Dy1 Dy3 Dy2 137.1(6) 2_654 .
O11 Dy1 Dy3 Dy2 47.6(13) 2_654 .
O18 Dy1 Dy3 Dy2 38.1(4) . .
O19 Dy1 Dy3 Dy2 104.6(9) . .
O10 Dy1 Dy3 Dy2 -133.3(6) 4_746 .
O17 Dy1 Dy3 Dy2 -35.3(8) . .
O1W Dy1 Dy3 Dy2 -139.9(8) . .
Dy4 Dy1 Dy3 Dy2 68.86(4) . .
O17 Dy2 Dy3 O7 -58.2(12) . 4_746
O13 Dy2 Dy3 O7 84.5(10) . 4_746
O1 Dy2 Dy3 O7 8.0(10) 2_655 4_746
O14 Dy2 Dy3 O7 -71.6(10) 4_646 4_746
O2W Dy2 Dy3 O7 85(5) . 4_746
O2 Dy2 Dy3 O7 163.5(11) 3_456 4_746
O20 Dy2 Dy3 O7 151.0(12) . 4_746
O18 Dy2 Dy3 O7 -133.9(9) . 4_746
Dy4 Dy2 Dy3 O7 -170.5(8) . 4_746
Dy1 Dy2 Dy3 O7 -97.7(8) . 4_746
O17 Dy2 Dy3 O19 76.1(11) . .
O13 Dy2 Dy3 O19 -141.2(8) . .
O1 Dy2 Dy3 O19 142.3(9) 2_655 .
O14 Dy2 Dy3 O19 62.8(9) 4_646 .
O2W Dy2 Dy3 O19 -141(5) . .
O2 Dy2 Dy3 O19 -62.1(9) 3_456 .
O20 Dy2 Dy3 O19 -74.6(11) . .
O18 Dy2 Dy3 O19 0.4(8) . .
Dy4 Dy2 Dy3 O19 -36.2(6) . .
Dy1 Dy2 Dy3 O19 36.6(6) . .
O17 Dy2 Dy3 O12 -138.6(12) . .
O13 Dy2 Dy3 O12 4.1(9) . .
O1 Dy2 Dy3 O12 -72.4(10) 2_655 .
O14 Dy2 Dy3 O12 -151.9(10) 4_646 .
O2W Dy2 Dy3 O12 5(5) . .
O2 Dy2 Dy3 O12 83.2(11) 3_456 .
O20 Dy2 Dy3 O12 70.7(12) . .
O18 Dy2 Dy3 O12 145.7(8) . .
Dy4 Dy2 Dy3 O12 109.1(7) . .
Dy1 Dy2 Dy3 O12 -178.0(7) . .
O17 Dy2 Dy3 O8 138.5(13) . .
O13 Dy2 Dy3 O8 -78.9(10) . .
O1 Dy2 Dy3 O8 -155.4(10) 2_655 .
O14 Dy2 Dy3 O8 125.1(11) 4_646 .
O2W Dy2 Dy3 O8 -78(5) . .
O2 Dy2 Dy3 O8 0.2(11) 3_456 .
O20 Dy2 Dy3 O8 -12.3(12) . .
O18 Dy2 Dy3 O8 62.8(9) . .
Dy4 Dy2 Dy3 O8 26.2(8) . .
Dy1 Dy2 Dy3 O8 99.0(8) . .
O17 Dy2 Dy3 O20 150.7(13) . .
O13 Dy2 Dy3 O20 -66.6(11) . .
O1 Dy2 Dy3 O20 -143.1(11) 2_655 .
O14 Dy2 Dy3 O20 137.4(12) 4_646 .
O2W Dy2 Dy3 O20 -66(5) . .
O2 Dy2 Dy3 O20 12.5(12) 3_456 .
O18 Dy2 Dy3 O20 75.0(10) . .
Dy4 Dy2 Dy3 O20 38.4(9) . .
Dy1 Dy2 Dy3 O20 111.2(9) . .
O17 Dy2 Dy3 O9 22.3(14) . 4_746
O13 Dy2 Dy3 O9 165.0(11) . 4_746
O1 Dy2 Dy3 O9 88.5(12) 2_655 4_746
O14 Dy2 Dy3 O9 9.0(12) 4_646 4_746
O2W Dy2 Dy3 O9 165(5) . 4_746
O2 Dy2 Dy3 O9 -115.9(12) 3_456 4_746
O20 Dy2 Dy3 O9 -128.4(13) . 4_746
O18 Dy2 Dy3 O9 -53.4(10) . 4_746
Dy4 Dy2 Dy3 O9 -90.0(9) . 4_746
Dy1 Dy2 Dy3 O9 -17.2(9) . 4_746
O13 Dy2 Dy3 O17 142.7(11) . .
O1 Dy2 Dy3 O17 66.2(12) 2_655 .
O14 Dy2 Dy3 O17 -13.3(12) 4_646 .
O2W Dy2 Dy3 O17 143(5) . .
O2 Dy2 Dy3 O17 -138.2(12) 3_456 .
O20 Dy2 Dy3 O17 -150.7(13) . .
O18 Dy2 Dy3 O17 -75.7(10) . .
Dy4 Dy2 Dy3 O17 -112.3(10) . .
Dy1 Dy2 Dy3 O17 -39.5(9) . .
O17 Dy2 Dy3 O3W -114.0(14) . .
O13 Dy2 Dy3 O3W 28.7(12) . .
O1 Dy2 Dy3 O3W -47.8(13) 2_655 .
O14 Dy2 Dy3 O3W -127.3(13) 4_646 .
O2W Dy2 Dy3 O3W 29(5) . .
O2 Dy2 Dy3 O3W 107.8(13) 3_456 .
O20 Dy2 Dy3 O3W 95.3(14) . .
O18 Dy2 Dy3 O3W 170.3(11) . .
Dy4 Dy2 Dy3 O3W 133.7(10) . .
Dy1 Dy2 Dy3 O3W -153.5(10) . .
O17 Dy2 Dy3 Dy4 112.3(10) . .
O13 Dy2 Dy3 Dy4 -105.0(6) . .
O1 Dy2 Dy3 Dy4 178.5(7) 2_655 .
O14 Dy2 Dy3 Dy4 99.0(7) 4_646 .
O2W Dy2 Dy3 Dy4 -105(5) . .
O2 Dy2 Dy3 Dy4 -25.9(8) 3_456 .
O20 Dy2 Dy3 Dy4 -38.4(9) . .
O18 Dy2 Dy3 Dy4 36.6(4) . .
Dy1 Dy2 Dy3 Dy4 72.82(4) . .
O17 Dy2 Dy3 Dy1 39.5(9) . .
O13 Dy2 Dy3 Dy1 -177.8(6) . .
O1 Dy2 Dy3 Dy1 105.7(7) 2_655 .
O14 Dy2 Dy3 Dy1 26.1(7) 4_646 .
O2W Dy2 Dy3 Dy1 -177(5) . .
O2 Dy2 Dy3 Dy1 -98.7(8) 3_456 .
O20 Dy2 Dy3 Dy1 -111.2(9) . .
O18 Dy2 Dy3 Dy1 -36.2(4) . .
Dy4 Dy2 Dy3 Dy1 -72.82(4) . .
O7 Dy3 Dy4 O5 -56(5) 4_746 3_456
O19 Dy3 Dy4 O5 33(5) . 3_456
O12 Dy3 Dy4 O5 -146(5) . 3_456
O8 Dy3 Dy4 O5 132(5) . 3_456
O20 Dy3 Dy4 O5 -113(5) . 3_456
O9 Dy3 Dy4 O5 58(5) 4_746 3_456
O17 Dy3 Dy4 O5 -41(5) . 3_456
O3W Dy3 Dy4 O5 138(5) . 3_456
Dy1 Dy3 Dy4 O5 -3(5) . 3_456
Dy2 Dy3 Dy4 O5 -73(5) . 3_456
O7 Dy3 Dy4 O20 56.9(17) 4_746 .
O19 Dy3 Dy4 O20 146.0(12) . .
O12 Dy3 Dy4 O20 -33.3(11) . .
O8 Dy3 Dy4 O20 -114.9(12) . .
O9 Dy3 Dy4 O20 170.7(12) 4_746 .
O17 Dy3 Dy4 O20 72.2(11) . .
O3W Dy3 Dy4 O20 -109.4(13) . .
Dy1 Dy3 Dy4 O20 110.0(9) . .
Dy2 Dy3 Dy4 O20 40.0(9) . .
O7 Dy3 Dy4 O18 -22.0(15) 4_746 .
O19 Dy3 Dy4 O18 67.0(9) . .
O12 Dy3 Dy4 O18 -112.3(8) . .
O8 Dy3 Dy4 O18 166.2(9) . .
O20 Dy3 Dy4 O18 -78.9(10) . .
O9 Dy3 Dy4 O18 91.7(9) 4_746 .
O17 Dy3 Dy4 O18 -6.8(8) . .
O3W Dy3 Dy4 O18 171.7(10) . .
Dy1 Dy3 Dy4 O18 31.1(5) . .
Dy2 Dy3 Dy4 O18 -38.9(5) . .
O7 Dy3 Dy4 O19 -89.1(16) 4_746 .
O12 Dy3 Dy4 O19 -179.3(10) . .
O8 Dy3 Dy4 O19 99.2(10) . .
O20 Dy3 Dy4 O19 -146.0(12) . .
O9 Dy3 Dy4 O19 24.7(10) 4_746 .
O17 Dy3 Dy4 O19 -73.8(9) . .
O3W Dy3 Dy4 O19 104.7(12) . .
Dy1 Dy3 Dy4 O19 -36.0(8) . .
Dy2 Dy3 Dy4 O19 -106.0(8) . .
O7 Dy3 Dy4 O4 -132.1(15) 4_746 .
O19 Dy3 Dy4 O4 -43.0(9) . .
O12 Dy3 Dy4 O4 137.6(8) . .
O8 Dy3 Dy4 O4 56.1(9) . .
O20 Dy3 Dy4 O4 171.0(11) . .
O9 Dy3 Dy4 O4 -18.3(8) 4_746 .
O17 Dy3 Dy4 O4 -116.8(8) . .
O3W Dy3 Dy4 O4 61.6(10) . .
Dy1 Dy3 Dy4 O4 -79.0(5) . .
Dy2 Dy3 Dy4 O4 -149.0(5) . .
O7 Dy3 Dy4 O6 151.2(16) 4_746 .
O19 Dy3 Dy4 O6 -119.7(10) . .
O12 Dy3 Dy4 O6 61.0(10) . .
O8 Dy3 Dy4 O6 -20.6(10) . .
O20 Dy3 Dy4 O6 94.3(12) . .
O9 Dy3 Dy4 O6 -95.0(10) 4_746 .
O17 Dy3 Dy4 O6 166.5(9) . .
O3W Dy3 Dy4 O6 -15.1(11) . .
Dy1 Dy3 Dy4 O6 -155.7(7) . .
Dy2 Dy3 Dy4 O6 134.3(7) . .
O7 Dy3 Dy4 O3 81.5(15) 4_746 3_456
O19 Dy3 Dy4 O3 170.6(10) . 3_456
O12 Dy3 Dy4 O3 -8.7(9) . 3_456
O8 Dy3 Dy4 O3 -90.3(10) . 3_456
O20 Dy3 Dy4 O3 24.6(11) . 3_456
O9 Dy3 Dy4 O3 -164.7(9) 4_746 3_456
O17 Dy3 Dy4 O3 96.8(8) . 3_456
O3W Dy3 Dy4 O3 -84.8(11) . 3_456
Dy1 Dy3 Dy4 O3 134.6(6) . 3_456
Dy2 Dy3 Dy4 O3 64.6(6) . 3_456
O7 Dy3 Dy4 Dy2 16.9(14) 4_746 .
O19 Dy3 Dy4 Dy2 106.0(8) . .
O12 Dy3 Dy4 Dy2 -73.3(6) . .
O8 Dy3 Dy4 Dy2 -154.9(8) . .
O20 Dy3 Dy4 Dy2 -40.0(9) . .
O9 Dy3 Dy4 Dy2 130.7(7) 4_746 .
O17 Dy3 Dy4 Dy2 32.2(6) . .
O3W Dy3 Dy4 Dy2 -149.4(9) . .
Dy1 Dy3 Dy4 Dy2 70.02(4) . .
O7 Dy3 Dy4 Dy1 -53.1(14) 4_746 .
O19 Dy3 Dy4 Dy1 36.0(8) . .
O12 Dy3 Dy4 Dy1 -143.4(6) . .
O8 Dy3 Dy4 Dy1 135.1(8) . .
O20 Dy3 Dy4 Dy1 -110.0(9) . .
O9 Dy3 Dy4 Dy1 60.7(7) 4_746 .
O17 Dy3 Dy4 Dy1 -37.8(6) . .
O3W Dy3 Dy4 Dy1 140.6(9) . .
Dy2 Dy3 Dy4 Dy1 -70.02(4) . .
O17 Dy2 Dy4 O5 137.3(11) . 3_456
O13 Dy2 Dy4 O5 -114.8(11) . 3_456
O1 Dy2 Dy4 O5 166(2) 2_655 3_456
O14 Dy2 Dy4 O5 62.1(11) 4_646 3_456
O2W Dy2 Dy4 O5 -19.9(15) . 3_456
O2 Dy2 Dy4 O5 -38.3(12) 3_456 3_456
O20 Dy2 Dy4 O5 -151.9(14) . 3_456
O18 Dy2 Dy4 O5 63.8(12) . 3_456
Dy1 Dy2 Dy4 O5 101.1(9) . 3_456
Dy3 Dy2 Dy4 O5 170.4(9) . 3_456
O17 Dy2 Dy4 O20 -70.8(11) . .
O13 Dy2 Dy4 O20 37.1(11) . .
O1 Dy2 Dy4 O20 -42(2) 2_655 .
O14 Dy2 Dy4 O20 -146.0(12) 4_646 .
O2W Dy2 Dy4 O20 132.0(15) . .
O2 Dy2 Dy4 O20 113.6(12) 3_456 .
O18 Dy2 Dy4 O20 -144.3(12) . .
Dy1 Dy2 Dy4 O20 -107.0(10) . .
Dy3 Dy2 Dy4 O20 -37.8(10) . .
O17 Dy2 Dy4 O18 73.5(9) . .
O13 Dy2 Dy4 O18 -178.6(9) . .
O1 Dy2 Dy4 O18 103(2) 2_655 .
O14 Dy2 Dy4 O18 -1.7(10) 4_646 .
O2W Dy2 Dy4 O18 -83.7(13) . .
O2 Dy2 Dy4 O18 -102.2(11) 3_456 .
O20 Dy2 Dy4 O18 144.3(12) . .
Dy1 Dy2 Dy4 O18 37.3(7) . .
Dy3 Dy2 Dy4 O18 106.5(7) . .
O17 Dy2 Dy4 O19 2.9(7) . .
O13 Dy2 Dy4 O19 110.8(8) . .
O1 Dy2 Dy4 O19 32(2) 2_655 .
O14 Dy2 Dy4 O19 -72.3(8) 4_646 .
O2W Dy2 Dy4 O19 -154.3(12) . .
O2 Dy2 Dy4 O19 -172.8(9) 3_456 .
O20 Dy2 Dy4 O19 73.7(11) . .
O18 Dy2 Dy4 O19 -70.6(9) . .
Dy1 Dy2 Dy4 O19 -33.3(5) . .
Dy3 Dy2 Dy4 O19 35.9(5) . .
O17 Dy2 Dy4 O4 28.0(11) . .
O13 Dy2 Dy4 O4 135.9(11) . .
O1 Dy2 Dy4 O4 57(2) 2_655 .
O14 Dy2 Dy4 O4 -47.2(11) 4_646 .
O2W Dy2 Dy4 O4 -129.2(15) . .
O2 Dy2 Dy4 O4 -147.7(12) 3_456 .
O20 Dy2 Dy4 O4 98.8(13) . .
O18 Dy2 Dy4 O4 -45.5(12) . .
Dy1 Dy2 Dy4 O4 -8.3(9) . .
Dy3 Dy2 Dy4 O4 61.0(9) . .
O17 Dy2 Dy4 O6 -87.1(8) . .
O13 Dy2 Dy4 O6 20.8(9) . .
O1 Dy2 Dy4 O6 -58(2) 2_655 .
O14 Dy2 Dy4 O6 -162.3(9) 4_646 .
O2W Dy2 Dy4 O6 115.7(13) . .
O2 Dy2 Dy4 O6 97.3(10) 3_456 .
O20 Dy2 Dy4 O6 -16.3(11) . .
O18 Dy2 Dy4 O6 -160.6(10) . .
Dy1 Dy2 Dy4 O6 -123.3(6) . .
Dy3 Dy2 Dy4 O6 -54.1(6) . .
O17 Dy2 Dy4 O3 -154.4(7) . 3_456
O13 Dy2 Dy4 O3 -46.4(8) . 3_456
O1 Dy2 Dy4 O3 -125(2) 2_655 3_456
O14 Dy2 Dy4 O3 130.5(8) 4_646 3_456
O2W Dy2 Dy4 O3 48.5(12) . 3_456
O2 Dy2 Dy4 O3 30.0(9) 3_456 3_456
O20 Dy2 Dy4 O3 -83.6(11) . 3_456
O18 Dy2 Dy4 O3 132.2(9) . 3_456
Dy1 Dy2 Dy4 O3 169.4(5) . 3_456
Dy3 Dy2 Dy4 O3 -121.3(5) . 3_456
O17 Dy2 Dy4 Dy3 -33.1(5) . .
O13 Dy2 Dy4 Dy3 74.9(6) . .
O1 Dy2 Dy4 Dy3 -4.0(19) 2_655 .
O14 Dy2 Dy4 Dy3 -108.2(6) 4_646 .
O2W Dy2 Dy4 Dy3 169.8(11) . .
O2 Dy2 Dy4 Dy3 151.3(8) 3_456 .
O20 Dy2 Dy4 Dy3 37.8(10) . .
O18 Dy2 Dy4 Dy3 -106.5(7) . .
Dy1 Dy2 Dy4 Dy3 -69.25(4) . .
O17 Dy2 Dy4 Dy1 36.2(5) . .
O13 Dy2 Dy4 Dy1 144.1(6) . .
O1 Dy2 Dy4 Dy1 65.3(19) 2_655 .
O14 Dy2 Dy4 Dy1 -39.0(6) 4_646 .
O2W Dy2 Dy4 Dy1 -121.0(11) . .
O2 Dy2 Dy4 Dy1 -139.4(8) 3_456 .
O20 Dy2 Dy4 Dy1 107.0(10) . .
O18 Dy2 Dy4 Dy1 -37.3(7) . .
Dy3 Dy2 Dy4 Dy1 69.25(4) . .
O16 Dy1 Dy4 O5 -91.6(11) 4_646 3_456
O15 Dy1 Dy4 O5 65.1(10) 2_654 3_456
O11 Dy1 Dy4 O5 -10.4(10) 2_654 3_456
O18 Dy1 Dy4 O5 -64.0(11) . 3_456
O19 Dy1 Dy4 O5 141.9(12) . 3_456
O10 Dy1 Dy4 O5 158.6(10) 4_746 3_456
O17 Dy1 Dy4 O5 -142.7(10) . 3_456
O1W Dy1 Dy4 O5 58.0(15) . 3_456
Dy3 Dy1 Dy4 O5 179.5(8) . 3_456
Dy2 Dy1 Dy4 O5 -107.4(8) . 3_456
O16 Dy1 Dy4 O20 53.8(10) 4_646 .
O15 Dy1 Dy4 O20 -149.5(8) 2_654 .
O11 Dy1 Dy4 O20 135.0(9) 2_654 .
O18 Dy1 Dy4 O20 81.4(10) . .
O19 Dy1 Dy4 O20 -72.7(11) . .
O10 Dy1 Dy4 O20 -56.0(8) 4_746 .
O17 Dy1 Dy4 O20 2.7(9) . .
O1W Dy1 Dy4 O20 -156.7(15) . .
Dy3 Dy1 Dy4 O20 -35.1(6) . .
Dy2 Dy1 Dy4 O20 38.0(6) . .
O16 Dy1 Dy4 O18 -27.7(12) 4_646 .
O15 Dy1 Dy4 O18 129.0(10) 2_654 .
O11 Dy1 Dy4 O18 53.5(10) 2_654 .
O19 Dy1 Dy4 O18 -154.2(12) . .
O10 Dy1 Dy4 O18 -137.5(10) 4_746 .
O17 Dy1 Dy4 O18 -78.7(10) . .
O1W Dy1 Dy4 O18 121.9(16) . .
Dy3 Dy1 Dy4 O18 -116.6(8) . .
Dy2 Dy1 Dy4 O18 -43.5(8) . .
O16 Dy1 Dy4 O19 126.5(12) 4_646 .
O15 Dy1 Dy4 O19 -76.8(11) 2_654 .
O11 Dy1 Dy4 O19 -152.3(11) 2_654 .
O18 Dy1 Dy4 O19 154.2(12) . .
O10 Dy1 Dy4 O19 16.7(11) 4_746 .
O17 Dy1 Dy4 O19 75.5(11) . .
O1W Dy1 Dy4 O19 -83.9(16) . .
Dy3 Dy1 Dy4 O19 37.6(9) . .
Dy2 Dy1 Dy4 O19 110.7(9) . .
O16 Dy1 Dy4 O4 -169.0(9) 4_646 .
O15 Dy1 Dy4 O4 -12.3(8) 2_654 .
O11 Dy1 Dy4 O4 -87.8(8) 2_654 .
O18 Dy1 Dy4 O4 -141.3(10) . .
O19 Dy1 Dy4 O4 64.5(10) . .
O10 Dy1 Dy4 O4 81.2(8) 4_746 .
O17 Dy1 Dy4 O4 139.9(8) . .
O1W Dy1 Dy4 O4 -19.4(14) . .
Dy3 Dy1 Dy4 O4 102.1(6) . .
Dy2 Dy1 Dy4 O4 175.2(6) . .
O16 Dy1 Dy4 O6 121.4(12) 4_646 .
O15 Dy1 Dy4 O6 -81.9(12) 2_654 .
O11 Dy1 Dy4 O6 -157.4(12) 2_654 .
O18 Dy1 Dy4 O6 149.0(13) . .
O19 Dy1 Dy4 O6 -5.1(14) . .
O10 Dy1 Dy4 O6 11.6(11) 4_746 .
O17 Dy1 Dy4 O6 70.3(12) . .
O1W Dy1 Dy4 O6 -89.0(17) . .
Dy3 Dy1 Dy4 O6 32.5(10) . .
Dy2 Dy1 Dy4 O6 105.6(10) . .
O16 Dy1 Dy4 O3 0.0(11) 4_646 3_456
O15 Dy1 Dy4 O3 156.7(9) 2_654 3_456
O11 Dy1 Dy4 O3 81.2(10) 2_654 3_456
O18 Dy1 Dy4 O3 27.7(11) . 3_456
O19 Dy1 Dy4 O3 -126.5(12) . 3_456
O10 Dy1 Dy4 O3 -109.8(10) 4_746 3_456
O17 Dy1 Dy4 O3 -51.0(10) . 3_456
O1W Dy1 Dy4 O3 149.6(15) . 3_456
Dy3 Dy1 Dy4 O3 -88.9(8) . 3_456
Dy2 Dy1 Dy4 O3 -15.8(8) . 3_456
O16 Dy1 Dy4 Dy3 88.9(8) 4_646 .
O15 Dy1 Dy4 Dy3 -114.4(5) 2_654 .
O11 Dy1 Dy4 Dy3 170.1(6) 2_654 .
O18 Dy1 Dy4 Dy3 116.6(8) . .
O19 Dy1 Dy4 Dy3 -37.6(9) . .
O10 Dy1 Dy4 Dy3 -20.9(6) 4_746 .
O17 Dy1 Dy4 Dy3 37.9(6) . .
O1W Dy1 Dy4 Dy3 -121.5(13) . .
Dy2 Dy1 Dy4 Dy3 73.09(4) . .
O16 Dy1 Dy4 Dy2 15.8(8) 4_646 .
O15 Dy1 Dy4 Dy2 172.5(6) 2_654 .
O11 Dy1 Dy4 Dy2 97.0(6) 2_654 .
O18 Dy1 Dy4 Dy2 43.5(8) . .
O19 Dy1 Dy4 Dy2 -110.7(9) . .
O10 Dy1 Dy4 Dy2 -94.0(6) 4_746 .
O17 Dy1 Dy4 Dy2 -35.2(6) . .
O1W Dy1 Dy4 Dy2 165.4(13) . .
Dy3 Dy1 Dy4 Dy2 -73.09(4) . .
O5 Dy4 O4 S1 56(3) 3_456 .
O20 Dy4 O4 S1 -125(2) . .
O18 Dy4 O4 S1 147(2) . .
O19 Dy4 O4 S1 -158(3) . .
O6 Dy4 O4 S1 -57(3) . .
O3 Dy4 O4 S1 0(3) 3_456 .
Dy3 Dy4 O4 S1 -133(2) . .
Dy2 Dy4 O4 S1 176.3(18) . .
Dy1 Dy4 O4 S1 169(3) . .
O5 Dy4 O6 S2 -148(2) 3_456 .
O20 Dy4 O6 S2 65(2) . .
O18 Dy4 O6 S2 44(3) . .
O19 Dy4 O6 S2 -4(2) . .
O4 Dy4 O6 S2 -73(2) . .
O3 Dy4 O6 S2 144(2) 3_456 .
Dy3 Dy4 O6 S2 27.7(19) . .
Dy2 Dy4 O6 S2 75(2) . .
Dy1 Dy4 O6 S2 -1(3) . .
O7 Dy3 O8 S2 -130(3) 4_746 .
O19 Dy3 O8 S2 78(3) . .
O12 Dy3 O8 S2 -64(3) . .
O20 Dy3 O8 S2 9(3) . .
O9 Dy3 O8 S2 157(3) 4_746 .
O17 Dy3 O8 S2 51(4) . .
O3W Dy3 O8 S2 -135(3) . .
Dy4 Dy3 O8 S2 41(3) . .
Dy1 Dy3 O8 S2 82(3) . .
Dy2 Dy3 O8 S2 16(3) . .
O7 Dy3 O12 S3 125(3) 4_746 .
O19 Dy3 O12 S3 -91(3) . .
O8 Dy3 O12 S3 -27(3) . .
O20 Dy3 O12 S3 -110(3) . .
O9 Dy3 O12 S3 54(4) 4_746 .
O17 Dy3 O12 S3 -169(3) . .
O3W Dy3 O12 S3 46(3) . .
Dy4 Dy3 O12 S3 -90(3) . .
Dy1 Dy3 O12 S3 -149(2) . .
Dy2 Dy3 O12 S3 -146(3) . .
O17 Dy2 O13 S4 -126(3) . .
O1 Dy2 O13 S4 -46(3) 2_655 .
O14 Dy2 O13 S4 -18(4) 4_646 .
O2W Dy2 O13 S4 32(3) . .
O2 Dy2 O13 S4 99(3) 3_456 .
O20 Dy2 O13 S4 178(3) . .
O18 Dy2 O13 S4 154(2) . .
Dy4 Dy2 O13 S4 156(3) . .
Dy1 Dy2 O13 S4 -151(2) . .
Dy3 Dy2 O13 S4 -148(3) . .
O13 Dy2 O17 Dy3 -39.4(11) . .
O1 Dy2 O17 Dy3 -114.9(11) 2_655 .
O14 Dy2 O17 Dy3 167.8(11) 4_646 .
O2W Dy2 O17 Dy3 -168.8(16) . .
O2 Dy2 O17 Dy3 59.8(14) 3_456 .
O20 Dy2 O17 Dy3 17.8(8) . .
O18 Dy2 O17 Dy3 92.6(9) . .
Dy4 Dy2 O17 Dy3 54.6(7) . .
Dy1 Dy2 O17 Dy3 114.4(13) . .
O13 Dy2 O17 Dy1 -153.8(8) . .
O1 Dy2 O17 Dy1 130.7(10) 2_655 .
O14 Dy2 O17 Dy1 53.4(9) 4_646 .
O2W Dy2 O17 Dy1 77(2) . .
O2 Dy2 O17 Dy1 -54.6(14) 3_456 .
O20 Dy2 O17 Dy1 -96.6(10) . .
O18 Dy2 O17 Dy1 -21.8(7) . .
Dy4 Dy2 O17 Dy1 -59.8(7) . .
Dy3 Dy2 O17 Dy1 -114.4(13) . .
O7 Dy3 O17 Dy2 116.0(13) 4_746 .
O19 Dy3 O17 Dy2 -92.3(10) . .
O12 Dy3 O17 Dy2 43.5(11) . .
O8 Dy3 O17 Dy2 -64.9(17) . .
O20 Dy3 O17 Dy2 -18.4(8) . .
O9 Dy3 O17 Dy2 -164.0(10) 4_746 .
O3W Dy3 O17 Dy2 127.0(13) . .
Dy4 Dy3 O17 Dy2 -54.9(7) . .
Dy1 Dy3 O17 Dy2 -116.4(12) . .
O7 Dy3 O17 Dy1 -127.6(12) 4_746 .
O19 Dy3 O17 Dy1 24.1(7) . .
O12 Dy3 O17 Dy1 159.9(9) . .
O8 Dy3 O17 Dy1 51.5(16) . .
O20 Dy3 O17 Dy1 98.0(9) . .
O9 Dy3 O17 Dy1 -47.6(9) 4_746 .
O3W Dy3 O17 Dy1 -116.6(14) . .
Dy4 Dy3 O17 Dy1 61.5(6) . .
Dy2 Dy3 O17 Dy1 116.4(12) . .
O16 Dy1 O17 Dy2 -85.1(10) 4_646 .
O15 Dy1 O17 Dy2 106.7(13) 2_654 .
O11 Dy1 O17 Dy2 -22.6(14) 2_654 .
O18 Dy1 O17 Dy2 23.0(7) . .
O19 Dy1 O17 Dy2 94.6(10) . .
O10 Dy1 O17 Dy2 -177.0(11) 4_746 .
O1W Dy1 O17 Dy2 -132.5(9) . .
Dy3 Dy1 O17 Dy2 118.6(11) . .
Dy4 Dy1 O17 Dy2 58.7(6) . .
O16 Dy1 O17 Dy3 156.3(10) 4_646 .
O15 Dy1 O17 Dy3 -11.8(16) 2_654 .
O11 Dy1 O17 Dy3 -141.2(10) 2_654 .
O18 Dy1 O17 Dy3 -95.5(8) . .
O19 Dy1 O17 Dy3 -24.0(7) . .
O10 Dy1 O17 Dy3 64.5(9) 4_746 .
O1W Dy1 O17 Dy3 108.9(10) . .
Dy2 Dy1 O17 Dy3 -118.6(11) . .
Dy4 Dy1 O17 Dy3 -59.9(6) . .
O5 Dy4 O18 Dy1 122.9(10) 3_456 .
O20 Dy4 O18 Dy1 -89.4(10) . .
O19 Dy4 O18 Dy1 -15.7(8) . .
O4 Dy4 O18 Dy1 41.8(11) . .
O6 Dy4 O18 Dy1 -68(2) . .
O3 Dy4 O18 Dy1 -161.3(8) 3_456 .
Dy3 Dy4 O18 Dy1 -52.0(6) . .
Dy2 Dy4 O18 Dy1 -111.7(11) . .
O5 Dy4 O18 Dy2 -125.4(10) 3_456 .
O20 Dy4 O18 Dy2 22.3(8) . .
O19 Dy4 O18 Dy2 96.1(8) . .
O4 Dy4 O18 Dy2 153.5(7) . .
O6 Dy4 O18 Dy2 44(2) . .
O3 Dy4 O18 Dy2 -49.5(9) 3_456 .
Dy3 Dy4 O18 Dy2 59.8(5) . .
Dy1 Dy4 O18 Dy2 111.7(11) . .
O16 Dy1 O18 Dy4 159.6(9) 4_646 .
O15 Dy1 O18 Dy4 -51.4(10) 2_654 .
O11 Dy1 O18 Dy4 -123.8(10) 2_654 .
O19 Dy1 O18 Dy4 15.5(8) . .
O10 Dy1 O18 Dy4 62.2(13) 4_746 .
O17 Dy1 O18 Dy4 89.8(9) . .
O1W Dy1 O18 Dy4 -131.6(13) . .
Dy3 Dy1 O18 Dy4 51.6(6) . .
Dy2 Dy1 O18 Dy4 110.9(10) . .
O16 Dy1 O18 Dy2 48.8(8) 4_646 .
O15 Dy1 O18 Dy2 -162.3(7) 2_654 .
O11 Dy1 O18 Dy2 125.4(9) 2_654 .
O19 Dy1 O18 Dy2 -95.3(8) . .
O10 Dy1 O18 Dy2 -48.7(12) 4_746 .
O17 Dy1 O18 Dy2 -21.0(7) . .
O1W Dy1 O18 Dy2 117.6(14) . .
Dy3 Dy1 O18 Dy2 -59.3(5) . .
Dy4 Dy1 O18 Dy2 -110.9(10) . .
O17 Dy2 O18 Dy4 -94.8(8) . .
O13 Dy2 O18 Dy4 2.0(13) . .
O1 Dy2 O18 Dy4 -143.5(11) 2_655 .
O14 Dy2 O18 Dy4 178.3(9) 4_646 .
O2W Dy2 O18 Dy4 115.6(11) . .
O2 Dy2 O18 Dy4 61.0(9) 3_456 .
O20 Dy2 O18 Dy4 -21.6(7) . .
Dy1 Dy2 O18 Dy4 -116.8(10) . .
Dy3 Dy2 O18 Dy4 -58.4(5) . .
O17 Dy2 O18 Dy1 22.0(7) . .
O13 Dy2 O18 Dy1 118.8(10) . .
O1 Dy2 O18 Dy1 -26.6(15) 2_655 .
O14 Dy2 O18 Dy1 -64.8(8) 4_646 .
O2W Dy2 O18 Dy1 -127.6(11) . .
O2 Dy2 O18 Dy1 177.8(10) 3_456 .
O20 Dy2 O18 Dy1 95.3(8) . .
Dy4 Dy2 O18 Dy1 116.8(10) . .
Dy3 Dy2 O18 Dy1 58.4(5) . .
O5 Dy4 O19 Dy3 -172.9(10) 3_456 .
O20 Dy4 O19 Dy3 -20.9(7) . .
O18 Dy4 O19 Dy3 -101.9(9) . .
O4 Dy4 O19 Dy3 134.3(9) . .
O6 Dy4 O19 Dy3 58.7(10) . .
O3 Dy4 O19 Dy3 -16.3(17) 3_456 .
Dy2 Dy4 O19 Dy3 -60.8(6) . .
Dy1 Dy4 O19 Dy3 -117.4(11) . .
O5 Dy4 O19 Dy1 -55.5(15) 3_456 .
O20 Dy4 O19 Dy1 96.5(10) . .
O18 Dy4 O19 Dy1 15.5(7) . .
O4 Dy4 O19 Dy1 -108.3(10) . .
O6 Dy4 O19 Dy1 176.1(10) . .
O3 Dy4 O19 Dy1 101.1(14) 3_456 .
Dy3 Dy4 O19 Dy1 117.4(11) . .
Dy2 Dy4 O19 Dy1 56.6(7) . .
O7 Dy3 O19 Dy4 131.2(13) 4_746 .
O12 Dy3 O19 Dy4 1.0(15) . .
O8 Dy3 O19 Dy4 -67.8(9) . .
O20 Dy3 O19 Dy4 20.5(7) . .
O9 Dy3 O19 Dy4 -156.6(10) 4_746 .
O17 Dy3 O19 Dy4 94.5(8) . .
O3W Dy3 O19 Dy4 -114.2(10) . .
Dy1 Dy3 O19 Dy4 119.5(11) . .
Dy2 Dy3 O19 Dy4 59.1(6) . .
O7 Dy3 O19 Dy1 11.7(17) 4_746 .
O12 Dy3 O19 Dy1 -118.5(12) . .
O8 Dy3 O19 Dy1 172.7(11) . .
O20 Dy3 O19 Dy1 -99.0(10) . .
O9 Dy3 O19 Dy1 83.9(11) 4_746 .
O17 Dy3 O19 Dy1 -25.0(8) . .
O3W Dy3 O19 Dy1 126.2(9) . .
Dy4 Dy3 O19 Dy1 -119.5(11) . .
Dy2 Dy3 O19 Dy1 -60.4(6) . .
O16 Dy1 O19 Dy4 -91.9(16) 4_646 .
O15 Dy1 O19 Dy4 95.3(10) 2_654 .
O11 Dy1 O19 Dy4 34.1(13) 2_654 .
O18 Dy1 O19 Dy4 -15.4(7) . .
O10 Dy1 O19 Dy4 -164.7(10) 4_746 .
O17 Dy1 O19 Dy4 -92.4(9) . .
O1W Dy1 O19 Dy4 142.3(9) . .
Dy3 Dy1 O19 Dy4 -117.3(12) . .
Dy2 Dy1 O19 Dy4 -55.9(7) . .
O16 Dy1 O19 Dy3 25.3(18) 4_646 .
O15 Dy1 O19 Dy3 -147.4(10) 2_654 .
O11 Dy1 O19 Dy3 151.4(9) 2_654 .
O18 Dy1 O19 Dy3 101.9(9) . .
O10 Dy1 O19 Dy3 -47.4(9) 4_746 .
O17 Dy1 O19 Dy3 24.9(8) . .
O1W Dy1 O19 Dy3 -100.4(11) . .
Dy2 Dy1 O19 Dy3 61.4(6) . .
Dy4 Dy1 O19 Dy3 117.3(12) . .
O5 Dy4 O20 Dy3 164.9(15) 3_456 .
O18 Dy4 O20 Dy3 92.0(9) . .
O19 Dy4 O20 Dy3 20.8(7) . .
O4 Dy4 O20 Dy3 -12.4(14) . .
O6 Dy4 O20 Dy3 -79.2(10) . .
O3 Dy4 O20 Dy3 -156.7(10) 3_456 .
Dy2 Dy4 O20 Dy3 114.9(12) . .
Dy1 Dy4 O20 Dy3 56.4(7) . .
O5 Dy4 O20 Dy2 50(2) 3_456 .
O18 Dy4 O20 Dy2 -22.9(8) . .
O19 Dy4 O20 Dy2 -94.1(9) . .
O4 Dy4 O20 Dy2 -127.3(9) . .
O6 Dy4 O20 Dy2 165.8(10) . .
O3 Dy4 O20 Dy2 88.4(9) 3_456 .
Dy3 Dy4 O20 Dy2 -114.9(12) . .
Dy1 Dy4 O20 Dy2 -58.5(7) . .
O7 Dy3 O20 Dy4 -147.0(10) 4_746 .
O19 Dy3 O20 Dy4 -20.9(8) . .
O12 Dy3 O20 Dy4 145.7(12) . .
O8 Dy3 O20 Dy4 56.0(10) . .
O9 Dy3 O20 Dy4 -16(2) 4_746 .
O17 Dy3 O20 Dy4 -96.2(10) . .
O3W Dy3 O20 Dy4 110.8(11) . .
Dy1 Dy3 O20 Dy4 -57.7(7) . .
Dy2 Dy3 O20 Dy4 -113.3(12) . .
O7 Dy3 O20 Dy2 -33.8(13) 4_746 .
O19 Dy3 O20 Dy2 92.4(9) . .
O12 Dy3 O20 Dy2 -101.0(11) . .
O8 Dy3 O20 Dy2 169.2(11) . .
O9 Dy3 O20 Dy2 97.6(16) 4_746 .
O17 Dy3 O20 Dy2 17.1(7) . .
O3W Dy3 O20 Dy2 -135.9(10) . .
Dy4 Dy3 O20 Dy2 113.3(12) . .
Dy1 Dy3 O20 Dy2 55.6(7) . .
O17 Dy2 O20 Dy4 97.4(10) . .
O13 Dy2 O20 Dy4 -140.4(11) . .
O1 Dy2 O20 Dy4 162.1(9) 2_655 .
O14 Dy2 O20 Dy4 50.7(15) 4_646 .
O2W Dy2 O20 Dy4 -77.7(16) . .
O2 Dy2 O20 Dy4 -53.0(10) 3_456 .
O18 Dy2 O20 Dy4 22.1(7) . .
Dy1 Dy2 O20 Dy4 59.6(7) . .
Dy3 Dy2 O20 Dy4 115.0(13) . .
O17 Dy2 O20 Dy3 -17.6(8) . .
O13 Dy2 O20 Dy3 104.5(10) . .
O1 Dy2 O20 Dy3 47.1(13) 2_655 .
O14 Dy2 O20 Dy3 -64.3(14) 4_646 .
O2W Dy2 O20 Dy3 167.2(13) . .
O2 Dy2 O20 Dy3 -168.0(11) 3_456 .
O18 Dy2 O20 Dy3 -93.0(9) . .
Dy4 Dy2 O20 Dy3 -115.0(13) . .
Dy1 Dy2 O20 Dy3 -55.4(7) . .
Dy2 O2 S1 O4 -177(3) 3_556 .
Dy2 O2 S1 O1 -56(4) 3_556 .
Dy2 O2 S1 O3 64(3) 3_556 .
Dy4 O4 S1 O2 -3(3) . .
Dy4 O4 S1 O1 -126(2) . .
Dy4 O4 S1 O3 113(3) . .
Dy2 O1 S1 O2 -102(10) 2_654 .
Dy2 O1 S1 O4 17(11) 2_654 .
Dy2 O1 S1 O3 139(10) 2_654 .
Dy4 O3 S1 O2 13.9(18) 3_556 .
Dy4 O3 S1 O4 -102.4(14) 3_556 .
Dy4 O3 S1 O1 135.9(14) 3_556 .
Dy3 O8 S2 O5 -154(3) . .
Dy3 O8 S2 O7 91(3) . .
Dy3 O8 S2 O6 -31(4) . .
Dy4 O5 S2 O8 150(4) 3_556 .
Dy4 O5 S2 O7 -92(4) 3_556 .
Dy4 O5 S2 O6 27(5) 3_556 .
Dy3 O7 S2 O8 -95(5) 4_756 .
Dy3 O7 S2 O5 147(5) 4_756 .
Dy3 O7 S2 O6 28(5) 4_756 .
Dy4 O6 S2 O8 -17(3) . .
Dy4 O6 S2 O5 105(2) . .
Dy4 O6 S2 O7 -139(2) . .
Dy1 O11 S3 O9 58(5) 2_655 .
Dy1 O11 S3 O12 -62(5) 2_655 .
Dy1 O11 S3 O10 180(4) 2_655 .
Dy3 O9 S3 O11 122.0(17) 4_756 .
Dy3 O9 S3 O12 -119.5(16) 4_756 .
Dy3 O9 S3 O10 0(2) 4_756 .
Dy3 O12 S3 O11 -150(3) . .
Dy3 O12 S3 O9 90(3) . .
Dy3 O12 S3 O10 -30(3) . .
Dy1 O10 S3 O11 -50(2) 4_756 .
Dy1 O10 S3 O9 72(2) 4_756 .
Dy1 O10 S3 O12 -167.6(17) 4_756 .
Dy2 O13 S4 O15 116(3) . .
Dy2 O13 S4 O16 -6(3) . .
Dy2 O13 S4 O14 -126(3) . .
Dy1 O15 S4 O13 140(4) 2_655 .
Dy1 O15 S4 O16 -98(4) 2_655 .
Dy1 O15 S4 O14 22(4) 2_655 .
Dy1 O16 S4 O13 -145.8(15) 4_656 .
Dy1 O16 S4 O15 94.2(18) 4_656 .
Dy1 O16 S4 O14 -26(2) 4_656 .
Dy2 O14 S4 O13 80(3) 4_656 .
Dy2 O14 S4 O15 -163(2) 4_656 .
Dy2 O14 S4 O16 -41(3) 4_656 .
